data_1528113
loop_
_publ_author_name
'Sysa, L.V.'
'Kal'ichak, Ya.M.'

_publ_section_title
;
 New ternary compounds of indium with calcium (europium) and copper
 (nickel)
;
_journal_name_full Kristallografiya
_journal_page_first 271
_journal_page_last 274
_journal_volume 38
_journal_year 1993
_chemical_formula_sum 'Cu Eu In4'
_chemical_name_systematic 'Eu Cu In4'
_space_group_IT_number 63
_symmetry_space_group_name_Hall '-C 2c 2'
_symmetry_space_group_name_H-M 'C m c m'
_cell_angle_alpha 90
_cell_angle_beta 90
_cell_angle_gamma 90
_cell_formula_units_Z 4
_cell_length_a 4.493
_cell_length_b 16.935
_cell_length_c 7.373
_cell_volume 561.004
_citation_journal_id_ASTM KRISAJ
_cod_data_source_file Sysa_KRISAJ_1993_321.cif
_cod_data_source_block Cu1Eu1In4
_cod_original_cell_volume 561.0038
_cod_original_formula_sum 'Cu1 Eu1 In4'
_cod_database_code 1528113

loop_
_symmetry_equiv_pos_as_xyz
x,y,z
-x,-y,z+1/2
x,-y,-z
-x,y,-z+1/2
-x,-y,-z
x,y,-z-1/2
-x,y,z
x,-y,z-1/2
x+1/2,y+1/2,z
-x+1/2,-y+1/2,z+1/2
x+1/2,-y+1/2,-z
-x+1/2,y+1/2,-z+1/2
-x+1/2,-y+1/2,-z
x+1/2,y+1/2,-z-1/2
-x+1/2,y+1/2,z
x+1/2,-y+1/2,z-1/2

loop_
_atom_site_label
_atom_site_type_symbol
_atom_site_fract_x
_atom_site_fract_y
_atom_site_fract_z
_atom_site_occupancy
_atom_site_U_iso_or_equiv
Cu1 Cu 0 0.763 0.25 1 0.0
In3 In 0 0.311 0.055 1 0.0
In2 In 0 0.933 0.25 1 0.0
Eu1 Eu 0 0.119 0.25 1 0.0
In1 In 0 0.5 0 1 0.0
